data_1541013
loop_
_publ_author_name
'Sussieck-Fornefeld, C.'

_publ_section_title
;
 Kristallchemie der Hexaoxogermanate
;
_journal_name_full 'Heidelberger geowissenschaftliche Abhandlungen'
_journal_page_first 139
_journal_page_last 154
_journal_volume 17
_journal_year 1988
_chemical_formula_sum 'Bi2 Ge O5'
_chemical_name_systematic 'Bi2 (Ge O5)'
_space_group_IT_number 62
_symmetry_space_group_name_Hall '-P 2ac 2n'
_symmetry_space_group_name_H-M 'P n m a'
_cell_angle_alpha 90
_cell_angle_beta 90
_cell_angle_gamma 90
_cell_formula_units_Z 4
_cell_length_a 10.82
_cell_length_b 3.788
_cell_length_c 10.758
_cell_volume 440.929
_citation_journal_id_ASTM HEGEOR
_cod_data_source_file Sussieck-Fornefeld_HEGEOR_1988_492.cif
_cod_data_source_block Bi2Ge1O5
_cod_original_cell_volume 440.9291
_cod_original_formula_sum 'Bi2 Ge1 O5'
_cod_database_code 1541013

loop_
_symmetry_equiv_pos_as_xyz
x,y,z
-x+1/2,-y,z+1/2
x+1/2,-y+1/2,-z+1/2
-x,y+1/2,-z
-x,-y,-z
x-1/2,y,-z-1/2
-x-1/2,y-1/2,z-1/2
x,-y-1/2,z

loop_
_atom_site_label
_atom_site_type_symbol
_atom_site_fract_x
_atom_site_fract_y
_atom_site_fract_z
_atom_site_occupancy
_atom_site_U_iso_or_equiv
O1 O-2 0.709 0.75 0.753 1 0.0
O3 O-2 0.249 0.25 0.982 1 0.0
O2 O-2 0.01 0.25 0.611 1 0.0
Ge1 Ge+4 0.3125 0.75 0.6244 1 0.0
O4 O-2 0.034 0.25 0.161 1 0.0
Bi1 Bi+3 0.5873 0.25 0.7023 1 0.0
Bi2 Bi+3 0.1165 0.25 0.4286 1 0.0
O5 O-2 0.302 0.25 0.6 1 0.0
